data_7046115
loop_
_publ_author_name
'Palanimuthu, Duraippandi'
'Wu, Zhixuan'
'Jansson, Patric J.'
'Braidy, Nady'
'Bernhardt, Paul V.'
'Richardson, Des R.'
'Kalinowski, Danuta S.'

_publ_section_title
;
 Novel chelators based on adamantane-derived semicarbazones and hydrazones
 that target multiple hallmarks of Alzheimer's disease.
;
_journal_issue 21
_journal_name_full 'Dalton transactions (Cambridge, England : 2003)'
_journal_page_first 7190
_journal_page_last 7205
_journal_paper_doi 10.1039/c8dt01099d
_journal_volume 47
_journal_year 2018
_chemical_formula_sum 'C18 H23 N3 O3'
_chemical_formula_weight 329.39
_space_group_IT_number 15
_space_group_name_Hall '-C 2yc'
_space_group_name_H-M_alt 'C 1 2/c 1'
_symmetry_cell_setting monoclinic
_symmetry_Int_Tables_number 15
_symmetry_space_group_name_Hall '-C 2yc'
_symmetry_space_group_name_H-M 'C 1 2/c 1'
_atom_sites_solution_hydrogens geom
_audit_conform_dict_location ftp://ftp.iucr.org/pub/cif_core.dic
_audit_conform_dict_name cif_core.dic
_audit_conform_dict_version 2.4.3
_audit_creation_date 2018-04-17T15:44:41-00:00
_audit_creation_method 'WinGX routine CIF_UPDATE'
_audit_update_record
;
2018-04-17 deposited with the CCDC.
2018-04-25 downloaded from the CCDC.
;
_cell_angle_alpha 90
_cell_angle_beta 104.603(7)
_cell_angle_gamma 90
_cell_formula_units_Z 8
_cell_length_a 21.0616(14)
_cell_length_b 6.5769(6)
_cell_length_c 25.0650(18)
_cell_measurement_reflns_used 1437
_cell_measurement_temperature 190(2)
_cell_measurement_theta_max 28.48
_cell_measurement_theta_min 3.93
_cell_measurement_wavelength 0
_cell_volume 3359.8(5)
_computing_cell_refinement 'CrysalisPro  Version 1.171.37.31 (Agilent Technologies, 2014)'
_computing_data_collection 'CrysalisPro  Version 1.171.37.31 (Agilent Technologies, 2014)'
_computing_data_reduction 'CrysalisPro  Version 1.171.37.31 (Agilent Technologies, 2014)'
_computing_molecular_graphics 'Ortep for Windows (Farrugia, 2012)'
_computing_publication_material 'WinGX publication routines (Farrugia, 2012)'
_computing_structure_refinement 'SHELXL-2018/1 (Sheldrick, 2018)'
_diffrn_ambient_temperature 190(2)
_diffrn_detector 'CCD plate'
_diffrn_detector_area_resol_mean 16.07
_diffrn_measured_fraction_theta_full 0.997
_diffrn_measured_fraction_theta_max 0.997
_diffrn_measurement_device '\k-geometry diffractometer'
_diffrn_measurement_device_type 'Agilent Technologies Xcalibur, Sapphire3, Gemini ultra'
_diffrn_measurement_method '\w scans'
_diffrn_orient_matrix_UB_11 -0.010073
_diffrn_orient_matrix_UB_12 -0.004925
_diffrn_orient_matrix_UB_13 -0.029208
_diffrn_orient_matrix_UB_21 -0.004174
_diffrn_orient_matrix_UB_22 0.107087
_diffrn_orient_matrix_UB_23 -0.001248
_diffrn_orient_matrix_UB_31 0.033045
_diffrn_orient_matrix_UB_32 0.011831
_diffrn_orient_matrix_UB_33 -0.001257
_diffrn_radiation_monochromator graphite
_diffrn_radiation_probe x-ray
_diffrn_radiation_type MoK\a
_diffrn_radiation_wavelength 0.71073
_diffrn_reflns_av_R_equivalents 0.0211
_diffrn_reflns_av_unetI/netI 0.0452
_diffrn_reflns_Laue_measured_fraction_full 0.997
_diffrn_reflns_Laue_measured_fraction_max 0.997
_diffrn_reflns_limit_h_max 24
_diffrn_reflns_limit_h_min -17
_diffrn_reflns_limit_k_max 7
_diffrn_reflns_limit_k_min -6
_diffrn_reflns_limit_l_max 29
_diffrn_reflns_limit_l_min -29
_diffrn_reflns_number 4726
_diffrn_reflns_point_group_measured_fraction_full 0.997
_diffrn_reflns_point_group_measured_fraction_max 0.997
_diffrn_reflns_reduction_process
;
 Scaled and merged with Sortav
 R.H. Blessing, (1987) Cryst. Rev. 1, 3-58
 R.H. Blessing, (1989) J. Appl. Cryst. 22, 396-397
;
_diffrn_reflns_theta_full 24.997
_diffrn_reflns_theta_max 24.997
_diffrn_reflns_theta_min 3.255
_diffrn_source 'Enhance (Mo) X-ray Source'
_diffrn_standards_number 0
_exptl_absorpt_coefficient_mu 0.09
_exptl_absorpt_correction_T_max 1
_exptl_absorpt_correction_T_min 0.99
_exptl_absorpt_correction_type multi-scan
_exptl_absorpt_process_details
;
        CrysAlisPro, Agilent Technologies,
        Version 1.171.37.31 (release 14-01-2014 CrysAlis171 .NET)
        (compiled Jan 14 2014,18:38:05)
        Empirical absorption correction using spherical harmonics,
        implemented in SCALE3 ABSPACK scaling algorithm.
        Empirical absorption correction using spherical harmonics,
        implemented in SCALE3 ABSPACK scaling algorithm.
;
_exptl_crystal_colour 'clear colourless'
_exptl_crystal_density_diffrn 1.302
_exptl_crystal_density_method 'not measured'
_exptl_crystal_description prism
_exptl_crystal_F_000 1408
_exptl_crystal_size_max 0.6
_exptl_crystal_size_mid 0.4
_exptl_crystal_size_min 0.1
_refine_diff_density_max 0.173
_refine_diff_density_min -0.174
_refine_diff_density_rms 0.037
_refine_ls_extinction_method none
_refine_ls_goodness_of_fit_ref 1.073
_refine_ls_hydrogen_treatment constr
_refine_ls_matrix_type full
_refine_ls_number_constraints 0
_refine_ls_number_parameters 256
_refine_ls_number_reflns 2937
_refine_ls_number_restraints 24
_refine_ls_restrained_S_all 1.069
_refine_ls_R_factor_all 0.0648
_refine_ls_R_factor_gt 0.0444
_refine_ls_shift/su_max 0
_refine_ls_shift/su_mean 0
_refine_ls_structure_factor_coef Fsqd
_refine_ls_weighting_details 'w=1/[\s^2^(Fo^2^)+(0.0325P)^2^+1.7117P] where P=(Fo^2^+2Fc^2^)/3'
_refine_ls_weighting_scheme calc
_refine_ls_wR_factor_gt 0.0966
_refine_ls_wR_factor_ref 0.1047
_reflns_Friedel_coverage 0
_reflns_number_gt 2232
_reflns_number_total 2937
_reflns_threshold_expression 'I > 2\s(I)'
_cod_data_source_file c8dt01099d2.cif
_cod_data_source_block shelx
_cod_depositor_comments 'Adding full bibliography for 7046115--7046118.cif.'
_cod_original_sg_symbol_H-M 'C 2/c'
_cod_database_code 7046115

loop_
_symmetry_equiv_pos_as_xyz
'x, y, z'
'-x, y, -z+1/2'
'x+1/2, y+1/2, z'
'-x+1/2, y+1/2, -z+1/2'
'-x, -y, -z'
'x, -y, z-1/2'
'-x+1/2, -y+1/2, -z'
'x+1/2, -y+1/2, z-1/2'

loop_
_atom_site_label
_atom_site_type_symbol
_atom_site_fract_x
_atom_site_fract_y
_atom_site_fract_z
_atom_site_U_iso_or_equiv
_atom_site_adp_type
_atom_site_occupancy
_atom_site_site_symmetry_order
_atom_site_calc_flag
_atom_site_refinement_flags_posn
_atom_site_refinement_flags_adp
_atom_site_refinement_flags_occupancy
_atom_site_disorder_assembly
_atom_site_disorder_group
C1 C 0.09013(8) -0.4921(3) -0.05209(7) 0.0295(4) Uani 1 1 d . . . . .
C2 C 0.06179(8) -0.6774(3) -0.07127(8) 0.0340(5) Uani 1 1 d . . . . .
C3 C 0.07976(9) -0.7751(3) -0.11399(8) 0.0375(5) Uani 1 1 d . . . . .
H3 H 0.060145 -0.901323 -0.127354 0.045 Uiso 1 1 calc R U . . .
C4 C 0.12641(9) -0.6890(3) -0.13737(8) 0.0418(5) Uani 1 1 d . . . . .
H4 H 0.138635 -0.756125 -0.166832 0.05 Uiso 1 1 calc R U . . .
C5 C 0.15515(9) -0.5060(3) -0.11799(8) 0.0384(5) Uani 1 1 d . . . . .
H5 H 0.18708 -0.448366 -0.134324 0.046 Uiso 1 1 calc R U . . .
C6 C 0.13803(8) -0.4039(3) -0.07466(7) 0.0288(4) Uani 1 1 d . . . . .
C7 C 0.17038(8) -0.2149(3) -0.05402(7) 0.0330(5) Uani 1 1 d . . . . .
H7 H 0.200921 -0.157878 -0.071961 0.04 Uiso 1 1 calc R U . . .
C8 C 0.18712(8) 0.1690(3) 0.04775(7) 0.0317(4) Uani 1 1 d . . . . .
C9 C 0.13587(9) 0.1791(3) 0.12845(7) 0.0314(4) Uani 1 1 d . . . . .
C10 C 0.09346(12) 0.0225(4) 0.14872(9) 0.0477(7) Uani 0.901(3) 1 d D . P A 1
H10A H 0.117471 -0.10792 0.156582 0.057 Uiso 0.901(3) 1 calc R U P A 1
H10B H 0.052565 -0.001815 0.119721 0.057 Uiso 0.901(3) 1 calc R U P A 1
C11 C 0.07656(14) 0.1015(5) 0.20149(17) 0.0505(9) Uani 0.901(3) 1 d D . P A 1
H11 H 0.047604 0.001437 0.214006 0.061 Uiso 0.901(3) 1 calc R U P A 1
C12 C 0.04148(12) 0.3036(6) 0.18903(14) 0.0568(9) Uani 0.901(3) 1 d D . P A 1
H12A H 0.03016 0.35514 0.222576 0.068 Uiso 0.901(3) 1 calc R U P A 1
H12B H 0.00021 0.284882 0.160043 0.068 Uiso 0.901(3) 1 calc R U P A 1
C13 C 0.14840(15) 0.4843(4) 0.21444(18) 0.0449(9) Uani 0.901(3) 1 d D . P A 1
H13A H 0.177087 0.583234 0.202004 0.054 Uiso 0.901(3) 1 calc R U P A 1
H13B H 0.138465 0.538414 0.248299 0.054 Uiso 0.901(3) 1 calc R U P A 1
C14 C 0.18351(12) 0.2823(4) 0.22689(13) 0.0425(8) Uani 0.901(3) 1 d D . P A 1
H14 H 0.224993 0.301331 0.2564 0.051 Uiso 0.901(3) 1 calc R U P A 1
C15 C 0.20004(10) 0.2045(4) 0.17401(8) 0.0374(6) Uani 0.901(3) 1 d D . P A 1
H15A H 0.223124 0.072336 0.181315 0.045 Uiso 0.901(3) 1 calc R U P A 1
H15B H 0.229255 0.302447 0.161914 0.045 Uiso 0.901(3) 1 calc R U P A 1
C16 C 0.10094(10) 0.3790(4) 0.11708(9) 0.0389(6) Uani 0.901(3) 1 d D . P A 1
H16A H 0.059929 0.362097 0.087691 0.047 Uiso 0.901(3) 1 calc R U P A 1
H16B H 0.129024 0.478616 0.10419 0.047 Uiso 0.901(3) 1 calc R U P A 1
C17 C 0.08485(11) 0.4576(4) 0.16967(10) 0.0447(6) Uani 0.901(3) 1 d D . P A 1
H17 H 0.06147 0.590902 0.162088 0.054 Uiso 0.901(3) 1 calc R U P A 1
C18 C 0.13990(13) 0.1285(4) 0.24610(10) 0.0541(7) Uani 0.901(3) 1 d D . P A 1
H18A H 0.162991 -0.003446 0.253853 0.065 Uiso 0.901(3) 1 calc R U P A 1
H18B H 0.129915 0.176991 0.280489 0.065 Uiso 0.901(3) 1 calc R U P A 1
C10' C 0.0556(6) 0.195(2) 0.1205(5) 0.037(5) Uiso 0.099(3) 1 d D . P A 2
H10C H 0.037219 0.305479 0.094257 0.044 Uiso 0.099(3) 1 calc R U P A 2
H10D H 0.034268 0.065806 0.105599 0.044 Uiso 0.099(3) 1 calc R U P A 2
C11' C 0.0425(6) 0.240(3) 0.1773(6) 0.041(9) Uiso 0.099(3) 1 d D . P A 2
H11' H -0.005708 0.234314 0.174378 0.049 Uiso 0.099(3) 1 calc R U P A 2
C12' C 0.0685(8) 0.450(2) 0.1958(7) 0.045(6) Uiso 0.099(3) 1 d D . P A 2
H12C H 0.060249 0.480462 0.232105 0.054 Uiso 0.099(3) 1 calc R U P A 2
H12D H 0.045226 0.552206 0.169044 0.054 Uiso 0.099(3) 1 calc R U P A 2
C13' C 0.1771(8) 0.301(3) 0.2411(6) 0.09(2) Uiso 0.099(3) 1 d D . P A 2
H13C H 0.224814 0.306746 0.243843 0.11 Uiso 0.099(3) 1 calc R U P A 2
H13D H 0.170339 0.330499 0.278023 0.11 Uiso 0.099(3) 1 calc R U P A 2
C14' C 0.1511(8) 0.092(2) 0.2226(6) 0.070(9) Uiso 0.099(3) 1 d D . P A 2
H14' H 0.174416 -0.011752 0.249886 0.084 Uiso 0.099(3) 1 calc R U P A 2
C15' C 0.1642(6) 0.048(2) 0.1659(6) 0.031(5) Uiso 0.099(3) 1 d D . P A 2
H15C H 0.212148 0.050898 0.169589 0.038 Uiso 0.099(3) 1 calc R U P A 2
H15D H 0.148207 -0.089971 0.153798 0.038 Uiso 0.099(3) 1 calc R U P A 2
C16' C 0.1545(7) 0.418(2) 0.1437(7) 0.044(6) Uiso 0.099(3) 1 d D . P A 2
H16C H 0.201207 0.442731 0.144827 0.053 Uiso 0.099(3) 1 calc R U P A 2
H16D H 0.12715 0.507762 0.115357 0.053 Uiso 0.099(3) 1 calc R U P A 2
C17' C 0.1419(8) 0.461(2) 0.2001(7) 0.057(16) Uiso 0.099(3) 1 d D . P A 2
H17' H 0.158621 0.5998 0.212983 0.069 Uiso 0.099(3) 1 calc R U P A 2
C18' C 0.0777(8) 0.081(3) 0.2180(7) 0.072(17) Uiso 0.099(3) 1 d D . P A 2
H18C H 0.06109 -0.056502 0.205281 0.087 Uiso 0.099(3) 1 calc R U P A 2
H18D H 0.06926 0.104797 0.254563 0.087 Uiso 0.099(3) 1 calc R U P A 2
N1 N 0.15912(7) -0.1214(2) -0.01212(6) 0.0313(4) Uani 1 1 d . . . . .
N2 N 0.19265(7) 0.0569(3) 0.00310(6) 0.0363(4) Uani 1 1 d . . . . .
H2 H 0.218868 0.101124 -0.01671 0.044 Uiso 1 1 calc R U . . .
N3 N 0.14842(8) 0.0906(3) 0.07789(7) 0.0465(5) Uani 1 1 d . . . . .
H3A H 0.128599 -0.024884 0.066321 0.056 Uiso 1 1 calc R U . . .
O1 O 0.06919(6) -0.4014(2) -0.01033(5) 0.0412(4) Uani 1 1 d . . . . .
H1 H 0.091762 -0.296916 0.000319 0.062 Uiso 1 1 calc R U . . .
O2 O 0.01692(7) -0.7679(2) -0.04779(6) 0.0510(4) Uani 1 1 d . . . . .
H2A H 0.007847 -0.688838 -0.024445 0.077 Uiso 1 1 calc R U . . .
O3 O 0.21808(6) 0.3292(2) 0.05858(5) 0.0382(4) Uani 1 1 d . . . . .

loop_
_atom_site_aniso_label
_atom_site_aniso_U_11
_atom_site_aniso_U_22
_atom_site_aniso_U_33
_atom_site_aniso_U_23
_atom_site_aniso_U_13
_atom_site_aniso_U_12
C1 0.0281(9) 0.0379(11) 0.0221(9) -0.0033(9) 0.0059(7) -0.0016(8)
C2 0.0286(9) 0.0414(12) 0.0317(10) -0.0015(10) 0.0069(8) -0.0048(9)
C3 0.0372(10) 0.0360(12) 0.0385(11) -0.0081(10) 0.0079(9) -0.0021(9)
C4 0.0436(11) 0.0465(13) 0.0385(11) -0.0110(11) 0.0165(9) 0.0017(10)
C5 0.0395(11) 0.0446(13) 0.0355(11) -0.0029(10) 0.0178(8) -0.0012(10)
C6 0.0271(9) 0.0349(11) 0.0244(9) 0.0008(9) 0.0063(7) -0.0003(8)
C7 0.0319(10) 0.0406(12) 0.0294(10) 0.0025(10) 0.0131(8) -0.0027(9)
C8 0.0295(9) 0.0378(12) 0.0286(10) 0.0002(9) 0.0087(8) -0.0053(9)
C9 0.0383(10) 0.0326(11) 0.0265(9) -0.0051(9) 0.0144(8) -0.0107(9)
C10 0.0618(15) 0.0476(15) 0.0411(13) -0.0096(13) 0.0264(11) -0.0224(12)
C11 0.064(2) 0.053(2) 0.0437(16) -0.0057(15) 0.0300(14) -0.0233(15)
C12 0.0427(16) 0.086(3) 0.0476(16) -0.010(2) 0.0226(12) -0.0088(16)
C13 0.0549(18) 0.0408(18) 0.0421(15) -0.0132(16) 0.0178(12) -0.0061(12)
C14 0.0402(14) 0.0533(19) 0.0290(12) -0.0036(13) -0.0005(11) -0.0014(11)
C15 0.0364(12) 0.0391(14) 0.0362(12) 0.0029(11) 0.0081(9) 0.0046(10)
C16 0.0326(11) 0.0475(15) 0.0350(12) 0.0065(12) 0.0056(9) -0.0002(10)
C17 0.0447(14) 0.0433(15) 0.0485(14) 0.0011(13) 0.0166(12) 0.0105(11)
C18 0.084(2) 0.0502(17) 0.0340(13) 0.0050(13) 0.0256(13) 0.0044(14)
N1 0.0305(8) 0.0355(10) 0.0285(8) -0.0020(8) 0.0085(6) -0.0070(7)
N2 0.0405(9) 0.0407(10) 0.0329(9) -0.0077(8) 0.0192(7) -0.0172(8)
N3 0.0581(11) 0.0505(12) 0.0394(10) -0.0189(9) 0.0281(8) -0.0289(9)
O1 0.0413(8) 0.0526(10) 0.0356(8) -0.0177(7) 0.0204(6) -0.0193(7)
O2 0.0523(9) 0.0569(10) 0.0511(9) -0.0186(8) 0.0264(7) -0.0257(8)
O3 0.0420(7) 0.0396(8) 0.0375(8) -0.0079(7) 0.0181(6) -0.0148(7)

loop_
_atom_type_symbol
_atom_type_description
_atom_type_scat_dispersion_real
_atom_type_scat_dispersion_imag
_atom_type_scat_source
C C 0.0033 0.0016 'International Tables Vol C Tables 4.2.6.8 and 6.1.1.4'
H H 0 0 'International Tables Vol C Tables 4.2.6.8 and 6.1.1.4'
N N 0.0061 0.0033 'International Tables Vol C Tables 4.2.6.8 and 6.1.1.4'
O O 0.0106 0.006 'International Tables Vol C Tables 4.2.6.8 and 6.1.1.4'

loop_
_geom_angle_atom_site_label_1
_geom_angle_atom_site_label_2
_geom_angle_atom_site_label_3
_geom_angle
O1 C1 C2 116.96(16)
O1 C1 C6 122.10(17)
C2 C1 C6 120.93(17)
O2 C2 C3 119.01(18)
O2 C2 C1 121.05(17)
C3 C2 C1 119.93(17)
C2 C3 C4 120.00(19)
C5 C4 C3 120.18(19)
C4 C5 C6 121.07(18)
C5 C6 C1 117.87(18)
C5 C6 C7 119.93(16)
C1 C6 C7 122.19(16)
N1 C7 C6 122.24(16)
O3 C8 N3 124.43(18)
O3 C8 N2 119.41(16)
N3 C8 N2 116.14(17)
C15' C9 N3 102.1(6)
N3 C9 C16 111.58(17)
N3 C9 C10 105.37(16)
C16 C9 C10 110.71(17)
N3 C9 C15 111.39(15)
C16 C9 C15 110.03(17)
C10 C9 C15 107.61(17)
C15' C9 C16' 115.2(8)
N3 C9 C16' 119.5(5)
C15' C9 C10' 113.4(8)
N3 C9 C10' 108.7(5)
C16' C9 C10' 98.3(7)
C9 C10 C11 109.73(19)
C12 C11 C18 110.0(3)
C12 C11 C10 108.9(3)
C18 C11 C10 108.7(2)
C11 C12 C17 110.4(2)
C14 C13 C17 110.1(3)
C13 C14 C18 110.2(2)
C13 C14 C15 108.6(3)
C18 C14 C15 109.6(2)
C14 C15 C9 109.09(16)
C9 C16 C17 109.70(18)
C12 C17 C13 109.1(2)
C12 C17 C16 109.3(2)
C13 C17 C16 109.2(2)
C11 C18 C14 109.4(2)
C11' C10' C9 108.4(7)
C12' C11' C18' 110.2(7)
C12' C11' C10' 108.7(7)
C18' C11' C10' 108.5(7)
C11' C12' C17' 110.5(6)
C14' C13' C17' 110.2(6)
C13' C14' C18' 110.4(7)
C13' C14' C15' 108.4(7)
C18' C14' C15' 109.6(7)
C9 C15' C14' 112.7(7)
C17' C16' C9 107.9(7)
C12' C17' C13' 109.0(7)
C12' C17' C16' 109.5(7)
C13' C17' C16' 108.9(7)
C11' C18' C14' 109.5(6)
C7 N1 N2 116.51(15)
C8 N2 N1 122.92(15)
C8 N3 C9 126.52(17)

loop_
_geom_bond_atom_site_label_1
_geom_bond_atom_site_label_2
_geom_bond_distance
C1 O1 1.371(2)
C1 C2 1.389(3)
C1 C6 1.401(2)
C2 O2 1.369(2)
C2 C3 1.381(3)
C3 C4 1.386(3)
C4 C5 1.379(3)
C5 C6 1.399(2)
C6 C7 1.449(3)
C7 N1 1.290(2)
C8 O3 1.232(2)
C8 N3 1.346(2)
C8 N2 1.370(2)
C9 C15' 1.303(13)
C9 N3 1.478(2)
C9 C16 1.498(3)
C9 C10 1.531(3)
C9 C15 1.543(3)
C9 C16' 1.639(14)
C9 C10' 1.656(12)
C10 C11 1.544(4)
C11 C12 1.514(4)
C11 C18 1.520(4)
C12 C17 1.523(4)
C13 C14 1.514(4)
C13 C17 1.525(4)
C14 C18 1.524(4)
C14 C15 1.540(4)
C16 C17 1.531(3)
C10' C11' 1.545(6)
C11' C12' 1.513(7)
C11' C18' 1.520(6)
C12' C17' 1.523(6)
C13' C14' 1.514(6)
C13' C17' 1.526(7)
C14' C18' 1.522(6)
C14' C15' 1.541(6)
C16' C17' 1.532(6)
N1 N2 1.372(2)

loop_
_geom_hbond_atom_site_label_D
_geom_hbond_atom_site_label_H
_geom_hbond_atom_site_label_A
_geom_hbond_distance_DH
_geom_hbond_distance_HA
_geom_hbond_distance_DA
_geom_hbond_angle_DHA
_geom_hbond_site_symmetry_A
_geom_hbond_publ_flag
N2 H2 O3 0.88 1.94 2.8201(19) 173.7 7 yes
N3 H3A N1 0.88 2.31 2.709(2) 107.9 . yes
O1 H1 N1 0.84 1.91 2.6503(19) 145.6 . yes
O2 H2A O1 0.84 2.11 2.8254(18) 142.7 5_545 yes
O2 H2A O1 0.84 2.27 2.717(2) 113.8 . yes
